data_1535521
loop_
_publ_author_name
'Brigatti, M.F.'
'Poppi, L.'

_publ_section_title
;
 Crystal chemistry of a Ba-rich trioctahedral micas-1M
;
_journal_name_full 'European Journal of Mineralogy (1,1989-)'
_journal_page_first 856
_journal_page_last 871
_journal_volume 5
_journal_year 1993
_chemical_formula_sum 'Al3.32 Ba0.23 Fe2.01 H2.95 K1.77 Mg3.16 O24 Si5.17 Ti0.34'
_chemical_name_systematic
;
(K1.77 Ba0.23) (Mg3.16 Fe2.01 Al0.49 Ti0.34) (Al2.83 Si5.17 O20) O1.05 (O 
H)2.95
;
_space_group_IT_number 12
_symmetry_space_group_name_Hall '-C 2y'
_symmetry_space_group_name_H-M 'C 1 2/m 1'
_cell_angle_alpha 90
_cell_angle_beta 100.1
_cell_angle_gamma 90
_cell_formula_units_Z 1
_cell_length_a 5.333
_cell_length_b 9.241
_cell_length_c 10.18
_cell_volume 493.919
_citation_journal_id_ASTM EJMIER
_cod_data_source_file Brigatti_EJMIER_1993_1014.cif
_cod_data_source_block H2.95Al3.32Ba0.23Fe2.01K1.77Mg3.16O24Si5.17Ti0.34
_cod_original_cell_volume 493.9187
_cod_original_formula_sum
;
H2.95 Al3.32 Ba0.23 Fe2.01 K1.77 Mg3.16 O24 Si5.17 Ti0.34
;
_cod_database_code 1535521

loop_
_symmetry_equiv_pos_as_xyz
x,y,z
-x,y,-z
-x,-y,-z
x,-y,z
x+1/2,y+1/2,z
-x+1/2,y+1/2,-z
-x+1/2,-y+1/2,-z
x+1/2,-y+1/2,z

loop_
_atom_site_label
_atom_site_type_symbol
_atom_site_fract_x
_atom_site_fract_y
_atom_site_fract_z
_atom_site_occupancy
_atom_site_U_iso_or_equiv
Ti2 Ti+4 0 0.3356 0.5 0.06 0.0
Mg2 Mg+2 0 0.3356 0.5 0.49 0.0
O1 O-2 0.0119 0 0.1673 1 0.0
Fe2 Fe+2 0 0.3356 0.5 0.37 0.0
O2 O-2 0.3272 0.2282 0.1666 1 0.0
O3 O-2 0.1308 0.1675 0.391 1 0.0
Al3 Al+3 0.0748 0.1669 0.2246 0.354 0.0
Al2 Al+3 0 0.3356 0.5 0.08 0.0
Si1 Si+4 0.0748 0.1669 0.2246 0.646 0.0
Ba1 Ba+2 0 0.5 0 0.115 0.0
O4 O-2 0.1317 0.5 0.3984 1 0.0
Mg1 Mg+2 0 0 0.5 0.59 0.0
Fe1 Fe+2 0 0 0.5 0.275 0.0
Ti1 Ti+4 0 0 0.5 0.045 0.0
Al1 Al+3 0 0 0.5 0.09 0.0
K1 K+1 0 0.5 0 0.885 0.0
